data_7717473
loop_
_publ_author_name
'Duffin, Rebekah N.'
'Kelderman, Jenisi'
'Herdman, Megan'
'Andrews, Philip Craig'

_publ_section_title
;
 Highly selective organo-gallium hydroxamate mediated inhibition of
 antibiotic resistant Klebsiella pneumoniae
;
_journal_name_full 'Dalton Transactions'
_journal_paper_doi 10.1039/D4DT02440K
_journal_year 2024
_chemical_formula_moiety 'C15 H16 Ga N O2'
_chemical_formula_sum 'C15 H16 Ga N O2'
_chemical_formula_weight 312.01
_chemical_name_systematic 'Dimethylgallium N-phenylbenzohydroxamate'
_space_group_crystal_system monoclinic
_space_group_IT_number 14
_space_group_name_Hall '-P 2yn'
_space_group_name_H-M_alt 'P 1 21/n 1'
_atom_sites_solution_hydrogens geom
_atom_sites_solution_primary dual
_audit_creation_date 2022-09-21
_audit_creation_method
;
Olex2 1.5
(compiled 2021.12.09 svn.r5202d8cf for OlexSys, GUI svn.r6439)
;
_audit_update_record
;
2024-08-28 deposited with the CCDC.	2024-11-06 downloaded from the CCDC.
;
_cell_angle_alpha 90
_cell_angle_beta 93.174(2)
_cell_angle_gamma 90
_cell_formula_units_Z 4
_cell_length_a 9.7967(3)
_cell_length_b 13.9100(3)
_cell_length_c 10.3884(3)
_cell_measurement_reflns_used 10857
_cell_measurement_temperature 123.00(10)
_cell_measurement_theta_max 30.6160
_cell_measurement_theta_min 3.2760
_cell_volume 1413.48(7)
_computing_cell_refinement 'CrysAlisPro 1.171.41.113a (Rigaku OD, 2021)'
_computing_data_collection 'CrysAlisPro 1.171.41.113a (Rigaku OD, 2021)'
_computing_data_reduction 'CrysAlisPro 1.171.41.113a (Rigaku OD, 2021)'
_computing_molecular_graphics 'Olex2 1.5 (Dolomanov et al., 2009)'
_computing_publication_material 'Olex2 1.5 (Dolomanov et al., 2009)'
_computing_structure_refinement 'SHELXL 2018/3 (Sheldrick, 2015)'
_computing_structure_solution 'SHELXT 2018/2 (Sheldrick, 2018)'
_diffrn_ambient_environment N~2~
_diffrn_ambient_temperature 123.00(10)
_diffrn_detector 'Hybrid Pixel Array Detector'
_diffrn_detector_area_resol_mean 10.0000
_diffrn_detector_type HyPix
_diffrn_measured_fraction_theta_full 0.998
_diffrn_measured_fraction_theta_max 0.892
_diffrn_measurement_details
;
List of Runs (angles in degrees, time in seconds):

  # Type    Start    End  Width  t~exp~   \w     \q     \k     \f   Frames
#--------------------------------------------------------------------------
  1  \w    -59.00  59.00   0.50    2.03    --   22.09 -53.00 -19.00  236
  2  \w    -16.00 103.00   0.50    2.03    --   22.09  53.00 124.00  238
  3  \w     42.00 105.00   0.50    2.03    --   22.09 178.00  30.00  126
  4  \w    -13.00 102.00   0.50    2.03    --   22.09  57.00 -30.00  230
  5  \w    -64.00  48.00   0.50    2.03    --   22.09 -38.00 120.00  224
  6  \w    -23.00  31.00   0.50    2.03    --  -22.17 -99.00-150.00  108
  7  \w   -117.00 -63.00   0.50    2.03    --  -22.17-178.00 150.00  108
;
_diffrn_measurement_device 'four-circle diffractometer'
_diffrn_measurement_device_type 'XtaLAB Synergy, Dualflex, HyPix'
_diffrn_measurement_method '\w scans'
_diffrn_orient_matrix_type 'CrysAlisPro convention (1999,Acta A55,543-557)'
_diffrn_orient_matrix_UB_11 -0.0031794000
_diffrn_orient_matrix_UB_12 0.0201406000
_diffrn_orient_matrix_UB_13 -0.0628345000
_diffrn_orient_matrix_UB_21 0.0611366000
_diffrn_orient_matrix_UB_22 0.0258631000
_diffrn_orient_matrix_UB_23 0.0153184000
_diffrn_orient_matrix_UB_31 0.0388601000
_diffrn_orient_matrix_UB_32 -0.0390669000
_diffrn_orient_matrix_UB_33 -0.0221923000
_diffrn_radiation_monochromator mirror
_diffrn_radiation_probe x-ray
_diffrn_radiation_type 'Mo K\a'
_diffrn_radiation_wavelength 0.71073
_diffrn_reflns_av_R_equivalents 0.0404
_diffrn_reflns_av_unetI/netI 0.0363
_diffrn_reflns_Laue_measured_fraction_full 0.998
_diffrn_reflns_Laue_measured_fraction_max 0.892
_diffrn_reflns_limit_h_max 14
_diffrn_reflns_limit_h_min -13
_diffrn_reflns_limit_k_max 19
_diffrn_reflns_limit_k_min -19
_diffrn_reflns_limit_l_max 14
_diffrn_reflns_limit_l_min -13
_diffrn_reflns_number 19008
_diffrn_reflns_point_group_measured_fraction_full 0.998
_diffrn_reflns_point_group_measured_fraction_max 0.892
_diffrn_reflns_theta_full 25.242
_diffrn_reflns_theta_max 31.004
_diffrn_reflns_theta_min 3.144
_diffrn_source 'micro-focus sealed X-ray tube'
_diffrn_source_type 'PhotonJet (Mo) X-ray Source'
_exptl_absorpt_coefficient_mu 1.943
_exptl_absorpt_correction_T_max 1.00000
_exptl_absorpt_correction_T_min 0.73328
_exptl_absorpt_correction_type multi-scan
_exptl_absorpt_process_details
;
CrysAlisPro 1.171.41.113a (Rigaku Oxford Diffraction, 2021)
Empirical absorption correction using spherical harmonics,
implemented in SCALE3 ABSPACK scaling algorithm.
;
_exptl_crystal_colour 'clear whiteish colourless'
_exptl_crystal_colour_lustre clear
_exptl_crystal_colour_modifier whiteish
_exptl_crystal_colour_primary colourless
_exptl_crystal_density_diffrn 1.466
_exptl_crystal_description block
_exptl_crystal_F_000 640
_exptl_crystal_preparation hexane
_exptl_crystal_recrystallization_method hexane
_exptl_crystal_size_max 0.12
_exptl_crystal_size_mid 0.09
_exptl_crystal_size_min 0.05
_refine_diff_density_max 0.416
_refine_diff_density_min -0.420
_refine_diff_density_rms 0.071
_refine_ls_extinction_method none
_refine_ls_goodness_of_fit_ref 1.086
_refine_ls_hydrogen_treatment constr
_refine_ls_matrix_type full
_refine_ls_number_parameters 174
_refine_ls_number_reflns 4017
_refine_ls_number_restraints 0
_refine_ls_restrained_S_all 1.086
_refine_ls_R_factor_all 0.0442
_refine_ls_R_factor_gt 0.0303
_refine_ls_shift/su_max 0.001
_refine_ls_shift/su_mean 0.000
_refine_ls_structure_factor_coef Fsqd
_refine_ls_weighting_details 'w=1/[\s^2^(Fo^2^)+(0.0349P)^2^+0.1604P] where P=(Fo^2^+2Fc^2^)/3'
_refine_ls_weighting_scheme calc
_refine_ls_wR_factor_gt 0.0702
_refine_ls_wR_factor_ref 0.0741
_reflns_Friedel_coverage 0.000
_reflns_number_gt 3207
_reflns_number_total 4017
_reflns_threshold_expression 'I > 2\s(I)'
_cod_data_source_file d4dt02440k2.cif
_cod_data_source_block rd-game2bpha_auto
_cod_database_code 7717473
_shelx_shelxl_version_number 2018/3
_chemical_oxdiff_formula 'Ga C H N O'
_chemical_oxdiff_usercomment dimethyl
_shelx_space_group_comment
;
The symmetry employed for this shelxl refinement is uniquely defined
by the following loop, which should always be used as a source of
symmetry information in preference to the above space-group names.
They are only intended as comments.
;
_shelx_estimated_absorpt_t_max 0.909
_shelx_estimated_absorpt_t_min 0.800
_olex2_refinement_description
;
1. Fixed Uiso
 At 1.2 times of:
  All C(H) groups
 At 1.5 times of:
  All C(H,H,H) groups
2.a Aromatic/amide H refined with riding coordinates:
 C9(H9), C8(H8), C12(H12), C7(H7), C11(H11), C5(H5), C15(H15), C6(H6),
 C13(H13), C14(H14)
2.b Idealised Me refined as rotating group:
 C2(H2A,H2B,H2C), C1(H1A,H1B,H1C)
;
_olex2_submission_special_instructions 'No special instructions were received'
_oxdiff_exptl_absorpt_empirical_details
;
Empirical correction (ABSPACK) includes:
- Absorption correction using spherical harmonics
- Frame scaling
;
_oxdiff_exptl_absorpt_empirical_full_max 1.495
_oxdiff_exptl_absorpt_empirical_full_min 0.795

loop_
_space_group_symop_operation_xyz
'x, y, z'
'-x+1/2, y+1/2, -z+1/2'
'-x, -y, -z'
'x-1/2, -y-1/2, z-1/2'

loop_
_atom_site_label
_atom_site_type_symbol
_atom_site_fract_x
_atom_site_fract_y
_atom_site_fract_z
_atom_site_U_iso_or_equiv
_atom_site_adp_type
_atom_site_occupancy
_atom_site_site_symmetry_order
_atom_site_calc_flag
_atom_site_refinement_flags_posn
_atom_site_refinement_flags_adp
_atom_site_refinement_flags_occupancy
_atom_site_disorder_assembly
_atom_site_disorder_group
Ga1 Ga 0.36207(2) 0.42297(2) 0.06120(2) 0.01957(7) Uani 1 1 d . . . . .
O1 O 0.52562(12) 0.49351(8) 0.12335(11) 0.0208(3) Uani 1 1 d . . . . .
O2 O 0.37724(12) 0.37944(9) 0.25121(11) 0.0229(3) Uani 1 1 d . . . . .
N1 N 0.57698(14) 0.45582(10) 0.23928(13) 0.0183(3) Uani 1 1 d . . . . .
C10 C 0.71119(16) 0.48960(12) 0.27923(15) 0.0172(3) Uani 1 1 d . . . . .
C3 C 0.49485(17) 0.39972(12) 0.30309(16) 0.0178(3) Uani 1 1 d . . . . .
C9 C 0.61186(17) 0.40627(12) 0.52793(16) 0.0190(3) Uani 1 1 d . . . . .
H9 H 0.640564 0.470540 0.514370 0.023 Uiso 1 1 calc R U . . .
C2 C 0.20539(18) 0.50965(13) 0.04692(17) 0.0231(4) Uani 1 1 d . . . . .
H2A H 0.154657 0.505488 0.125429 0.035 Uiso 1 1 calc R U . . .
H2B H 0.145446 0.491264 -0.027673 0.035 Uiso 1 1 calc R U . . .
H2C H 0.237366 0.575735 0.035839 0.035 Uiso 1 1 calc R U . . .
C4 C 0.53710(16) 0.35707(12) 0.42969(15) 0.0178(3) Uani 1 1 d . . . . .
C8 C 0.64399(17) 0.36147(13) 0.64471(16) 0.0219(4) Uani 1 1 d . . . . .
H8 H 0.693071 0.395589 0.711613 0.026 Uiso 1 1 calc R U . . .
C12 C 0.94952(18) 0.46155(14) 0.32510(17) 0.0256(4) Uani 1 1 d . . . . .
H12 H 1.025093 0.418783 0.333502 0.031 Uiso 1 1 calc R U . . .
C7 C 0.60481(18) 0.26678(13) 0.66457(17) 0.0238(4) Uani 1 1 d . . . . .
H7 H 0.629354 0.235733 0.743952 0.029 Uiso 1 1 calc R U . . .
C11 C 0.82054(18) 0.42656(12) 0.28795(16) 0.0210(3) Uani 1 1 d . . . . .
H11 H 0.807583 0.360290 0.268812 0.025 Uiso 1 1 calc R U . . .
C5 C 0.49455(18) 0.26291(12) 0.45234(16) 0.0215(4) Uani 1 1 d . . . . .
H5 H 0.440976 0.229662 0.387614 0.026 Uiso 1 1 calc R U . . .
C1 C 0.4026(2) 0.30067(12) -0.01996(18) 0.0269(4) Uani 1 1 d . . . . .
H1A H 0.493690 0.303515 -0.054253 0.040 Uiso 1 1 calc R U . . .
H1B H 0.334306 0.287998 -0.090450 0.040 Uiso 1 1 calc R U . . .
H1C H 0.400104 0.249011 0.044011 0.040 Uiso 1 1 calc R U . . .
C15 C 0.72853(19) 0.58646(12) 0.30474(18) 0.0234(4) Uani 1 1 d . . . . .
H15 H 0.652538 0.628958 0.298434 0.028 Uiso 1 1 calc R U . . .
C6 C 0.52972(18) 0.21767(13) 0.56817(17) 0.0243(4) Uani 1 1 d . . . . .
H6 H 0.502513 0.153069 0.581713 0.029 Uiso 1 1 calc R U . . .
C13 C 0.96825(19) 0.55832(14) 0.34984(18) 0.0280(4) Uani 1 1 d . . . . .
H13 H 1.056909 0.582113 0.373951 0.034 Uiso 1 1 calc R U . . .
C14 C 0.85801(19) 0.62084(14) 0.33960(19) 0.0282(4) Uani 1 1 d . . . . .
H14 H 0.871296 0.687402 0.356527 0.034 Uiso 1 1 calc R U . . .

loop_
_atom_site_aniso_label
_atom_site_aniso_U_11
_atom_site_aniso_U_22
_atom_site_aniso_U_33
_atom_site_aniso_U_23
_atom_site_aniso_U_13
_atom_site_aniso_U_12
Ga1 0.01582(11) 0.02155(11) 0.02093(11) -0.00069(7) -0.00250(7) -0.00115(7)
O1 0.0196(6) 0.0265(6) 0.0157(5) 0.0066(5) -0.0046(5) -0.0046(5)
O2 0.0181(6) 0.0311(7) 0.0193(6) 0.0036(5) -0.0023(5) -0.0073(5)
N1 0.0168(7) 0.0218(7) 0.0159(7) 0.0022(6) -0.0020(5) -0.0016(5)
C10 0.0150(8) 0.0232(8) 0.0133(7) 0.0026(6) -0.0002(6) -0.0027(6)
C3 0.0182(8) 0.0184(8) 0.0169(8) -0.0005(6) 0.0012(6) -0.0012(6)
C9 0.0185(8) 0.0199(8) 0.0186(8) -0.0001(6) 0.0026(6) 0.0015(6)
C2 0.0192(9) 0.0272(9) 0.0229(9) 0.0017(7) 0.0019(7) -0.0001(7)
C4 0.0165(8) 0.0198(8) 0.0172(8) 0.0002(6) 0.0020(6) 0.0014(6)
C8 0.0176(8) 0.0306(10) 0.0177(8) 0.0004(7) 0.0017(6) 0.0024(7)
C12 0.0179(9) 0.0365(10) 0.0223(9) -0.0004(8) 0.0002(7) 0.0058(7)
C7 0.0204(9) 0.0313(10) 0.0199(8) 0.0067(7) 0.0037(7) 0.0059(7)
C11 0.0216(9) 0.0243(9) 0.0173(8) 0.0012(7) 0.0017(6) 0.0015(7)
C5 0.0220(9) 0.0226(9) 0.0201(8) -0.0013(7) 0.0028(7) -0.0022(7)
C1 0.0320(10) 0.0235(9) 0.0253(9) 0.0017(7) 0.0035(8) 0.0016(7)
C15 0.0205(9) 0.0233(9) 0.0260(9) 0.0013(7) -0.0026(7) -0.0003(7)
C6 0.0266(9) 0.0209(8) 0.0259(9) 0.0057(7) 0.0068(7) 0.0011(7)
C13 0.0171(9) 0.0418(11) 0.0247(9) -0.0004(8) -0.0009(7) -0.0070(7)
C14 0.0269(10) 0.0237(9) 0.0334(10) -0.0009(8) -0.0028(8) -0.0071(7)

loop_
_atom_type_symbol
_atom_type_description
_atom_type_scat_dispersion_real
_atom_type_scat_dispersion_imag
_atom_type_scat_source
C C 0.0033 0.0016 'International Tables Vol C Tables 4.2.6.8 and 6.1.1.4'
H H 0.0000 0.0000 'International Tables Vol C Tables 4.2.6.8 and 6.1.1.4'
Ga Ga 0.2307 1.6083 'International Tables Vol C Tables 4.2.6.8 and 6.1.1.4'
N N 0.0061 0.0033 'International Tables Vol C Tables 4.2.6.8 and 6.1.1.4'
O O 0.0106 0.0060 'International Tables Vol C Tables 4.2.6.8 and 6.1.1.4'

loop_
_geom_angle_atom_site_label_1
_geom_angle_atom_site_label_2
_geom_angle_atom_site_label_3
_geom_angle
_geom_angle_site_symmetry_1
_geom_angle_site_symmetry_3
_geom_angle_publ_flag
O1 Ga1 O1 68.86(5) . 3_665 ?
O1 Ga1 O2 79.47(5) . . ?
O2 Ga1 O1 147.60(4) . 3_665 ?
C2 Ga1 O1 109.96(7) . . ?
C2 Ga1 O1 91.82(6) . 3_665 ?
C2 Ga1 O2 105.60(7) . . ?
C1 Ga1 O1 113.43(7) . . ?
C1 Ga1 O1 88.03(6) . 3_665 ?
C1 Ga1 O2 98.75(7) . . ?
C1 Ga1 C2 133.20(8) . . ?
N1 O1 Ga1 110.42(9) . . ?
C3 O2 Ga1 110.78(10) . . ?
O1 N1 C10 114.27(13) . . ?
C3 N1 O1 117.23(13) . . ?
C3 N1 C10 128.32(14) . . ?
C11 C10 N1 120.33(15) . . ?
C15 C10 N1 118.38(15) . . ?
C15 C10 C11 121.27(16) . . ?
O2 C3 N1 118.56(15) . . ?
O2 C3 C4 119.21(14) . . ?
N1 C3 C4 122.19(15) . . ?
C4 C9 H9 119.9 . . ?
C8 C9 H9 119.9 . . ?
C8 C9 C4 120.17(15) . . ?
Ga1 C2 H2A 109.5 . . ?
Ga1 C2 H2B 109.5 . . ?
Ga1 C2 H2C 109.5 . . ?
H2A C2 H2B 109.5 . . ?
H2A C2 H2C 109.5 . . ?
H2B C2 H2C 109.5 . . ?
C9 C4 C3 124.08(15) . . ?
C5 C4 C3 116.96(14) . . ?
C5 C4 C9 118.92(15) . . ?
C9 C8 H8 119.8 . . ?
C9 C8 C7 120.34(16) . . ?
C7 C8 H8 119.8 . . ?
C11 C12 H12 119.9 . . ?
C13 C12 H12 119.9 . . ?
C13 C12 C11 120.20(17) . . ?
C8 C7 H7 120.0 . . ?
C6 C7 C8 119.90(16) . . ?
C6 C7 H7 120.0 . . ?
C10 C11 C12 119.03(16) . . ?
C10 C11 H11 120.5 . . ?
C12 C11 H11 120.5 . . ?
C4 C5 H5 119.7 . . ?
C6 C5 C4 120.65(16) . . ?
C6 C5 H5 119.7 . . ?
Ga1 C1 H1A 109.5 . . ?
Ga1 C1 H1B 109.5 . . ?
Ga1 C1 H1C 109.5 . . ?
H1A C1 H1B 109.5 . . ?
H1A C1 H1C 109.5 . . ?
H1B C1 H1C 109.5 . . ?
C10 C15 H15 120.4 . . ?
C10 C15 C14 119.20(17) . . ?
C14 C15 H15 120.4 . . ?
C7 C6 H6 120.0 . . ?
C5 C6 C7 119.96(16) . . ?
C5 C6 H6 120.0 . . ?
C12 C13 H13 119.9 . . ?
C12 C13 C14 120.16(17) . . ?
C14 C13 H13 119.9 . . ?
C15 C14 C13 120.13(17) . . ?
C15 C14 H14 119.9 . . ?
C13 C14 H14 119.9 . . ?

loop_
_geom_bond_atom_site_label_1
_geom_bond_atom_site_label_2
_geom_bond_distance
_geom_bond_site_symmetry_2
_geom_bond_publ_flag
Ga1 O1 1.9576(11) . ?
Ga1 O1 2.5435(12) 3_665 ?
Ga1 O2 2.0621(12) . ?
Ga1 C2 1.9511(17) . ?
Ga1 C1 1.9492(18) . ?
O1 N1 1.3825(17) . ?
O2 C3 1.2762(19) . ?
N1 C10 1.436(2) . ?
N1 C3 1.325(2) . ?
C10 C11 1.383(2) . ?
C10 C15 1.382(2) . ?
C3 C4 1.481(2) . ?
C9 H9 0.9500 . ?
C9 C4 1.401(2) . ?
C9 C8 1.385(2) . ?
C2 H2A 0.9800 . ?
C2 H2B 0.9800 . ?
C2 H2C 0.9800 . ?
C4 C5 1.398(2) . ?
C8 H8 0.9500 . ?
C8 C7 1.390(3) . ?
C12 H12 0.9500 . ?
C12 C11 1.389(2) . ?
C12 C13 1.381(3) . ?
C7 H7 0.9500 . ?
C7 C6 1.389(3) . ?
C11 H11 0.9500 . ?
C5 H5 0.9500 . ?
C5 C6 1.384(2) . ?
C1 H1A 0.9800 . ?
C1 H1B 0.9800 . ?
C1 H1C 0.9800 . ?
C15 H15 0.9500 . ?
C15 C14 1.385(2) . ?
C6 H6 0.9500 . ?
C13 H13 0.9500 . ?
C13 C14 1.386(3) . ?
C14 H14 0.9500 . ?

loop_
_geom_torsion_atom_site_label_1
_geom_torsion_atom_site_label_2
_geom_torsion_atom_site_label_3
_geom_torsion_atom_site_label_4
_geom_torsion
_geom_torsion_site_symmetry_1
_geom_torsion_site_symmetry_2
_geom_torsion_site_symmetry_3
_geom_torsion_site_symmetry_4
_geom_torsion_publ_flag
Ga1 O1 N1 C10 168.00(11) . . . . ?
Ga1 O1 N1 C3 -16.60(17) . . . . ?
Ga1 O2 C3 N1 10.27(19) . . . . ?
Ga1 O2 C3 C4 -167.41(12) . . . . ?
O1 N1 C10 C11 -115.04(17) . . . . ?
O1 N1 C10 C15 63.1(2) . . . . ?
O1 N1 C3 O2 3.9(2) . . . . ?
O1 N1 C3 C4 -178.51(14) . . . . ?
O2 C3 C4 C9 -141.44(17) . . . . ?
O2 C3 C4 C5 36.2(2) . . . . ?
N1 C10 C11 C12 179.09(15) . . . . ?
N1 C10 C15 C14 -178.06(16) . . . . ?
N1 C3 C4 C9 41.0(2) . . . . ?
N1 C3 C4 C5 -141.39(17) . . . . ?
C10 N1 C3 O2 178.54(15) . . . . ?
C10 N1 C3 C4 -3.8(3) . . . . ?
C10 C15 C14 C13 -0.6(3) . . . . ?
C3 N1 C10 C11 70.2(2) . . . . ?
C3 N1 C10 C15 -111.7(2) . . . . ?
C3 C4 C5 C6 179.95(16) . . . . ?
C9 C4 C5 C6 -2.3(2) . . . . ?
C9 C8 C7 C6 -1.8(3) . . . . ?
C4 C9 C8 C7 1.3(3) . . . . ?
C4 C5 C6 C7 1.8(3) . . . . ?
C8 C9 C4 C3 178.34(16) . . . . ?
C8 C9 C4 C5 0.7(2) . . . . ?
C8 C7 C6 C5 0.3(3) . . . . ?
C12 C13 C14 C15 0.1(3) . . . . ?
C11 C10 C15 C14 0.0(3) . . . . ?
C11 C12 C13 C14 1.0(3) . . . . ?
C15 C10 C11 C12 1.0(3) . . . . ?
C13 C12 C11 C10 -1.5(3) . . . . ?
